data_2220256
loop_
_publ_author_name
'Huh, Seong'
'Lough, Alan J.'

_publ_section_title
;[1,1'-Bis(diphenylphosphino)ferrocene]carbonyl[dihydrobis(pyrazol-1-yl)borato]hydridoruthenium(II)
 acetone solvate
;
_journal_coeditor_code IS2360
_journal_issue 12
_journal_name_full 'Acta Crystallographica Section E'
_journal_page_first m1544
_journal_page_last m1545
_journal_paper_doi 10.1107/S1600536808037100
_journal_volume 64
_journal_year 2008
_chemical_formula_iupac '[Fe Ru (C17 H14 P1)2 (C6 H8 B N4) H (C O)], C3 H6 O'
_chemical_formula_moiety 'C41 H37 B Fe N4 O P2 Ru, C3 H6 O'
_chemical_formula_sum 'C44 H43 B Fe N4 O2 P2 Ru'
_chemical_formula_weight 889.49
_chemical_name_systematic
;
[1,1'-Bis(diphenylphosphino)ferrocene]carbonyl[dihydrobis(pyrazol-1-
yl)borato]hydridoruthenium(II) acetone solvate
;
_space_group_IT_number 14
_symmetry_cell_setting monoclinic
_symmetry_space_group_name_Hall '-P 2ybc'
_symmetry_space_group_name_H-M 'P 1 21/c 1'
_atom_sites_solution_hydrogens geom
_atom_sites_solution_primary direct
_atom_sites_solution_secondary difmap
_audit_creation_method SHELXL-97
_cell_angle_alpha 90.00
_cell_angle_beta 94.6170(10)
_cell_angle_gamma 90.00
_cell_formula_units_Z 4
_cell_length_a 9.0730(2)
_cell_length_b 29.9785(5)
_cell_length_c 14.7960(3)
_cell_measurement_reflns_used 41892
_cell_measurement_temperature 100.0(10)
_cell_measurement_theta_max 30.1
_cell_measurement_theta_min 2.6
_cell_volume 4011.38(14)
_computing_cell_refinement 'DENZO-SMN (Otwinowski & Minor, 1997)'
_computing_data_collection '<i>COLLECT</i> (Nonius, 2002)'
_computing_data_reduction 'DENZO-SMN (Otwinowski & Minor, 1997)'
_computing_molecular_graphics 'PLATON (Spek, 2003)'
_computing_publication_material 'SHELXTL (Sheldrick, 2008)'
_computing_structure_refinement 'SHELXTL (Sheldrick, 2008)'
_computing_structure_solution 'SIR92 (Altomare <i>et al.</i>,  1994)'
_diffrn_ambient_temperature 100.0(10)
_diffrn_detector_area_resol_mean 9
_diffrn_measured_fraction_theta_full 0.998
_diffrn_measured_fraction_theta_max 0.993
_diffrn_measurement_device_type 'Nonius KappaCCD'
_diffrn_measurement_method '\f scans and \w scans with \k offsets'
_diffrn_radiation_monochromator graphite
_diffrn_radiation_source 'fine-focus sealed tube'
_diffrn_radiation_type MoK\a
_diffrn_radiation_wavelength 0.71073
_diffrn_reflns_av_R_equivalents 0.064
_diffrn_reflns_av_sigmaI/netI 0.090
_diffrn_reflns_limit_h_max 12
_diffrn_reflns_limit_h_min -12
_diffrn_reflns_limit_k_max 42
_diffrn_reflns_limit_k_min -42
_diffrn_reflns_limit_l_max 20
_diffrn_reflns_limit_l_min -20
_diffrn_reflns_number 41892
_diffrn_reflns_theta_full 30.05
_diffrn_reflns_theta_max 30.05
_diffrn_reflns_theta_min 2.63
_diffrn_standards_number 0
_exptl_absorpt_coefficient_mu 0.861
_exptl_absorpt_correction_T_max 0.9037
_exptl_absorpt_correction_T_min 0.8467
_exptl_absorpt_correction_type multi-scan
_exptl_absorpt_process_details '(<i>DENZO-SMN</i>; Otwinowski & Minor, 1997)'
_exptl_crystal_colour yellow
_exptl_crystal_density_diffrn 1.473
_exptl_crystal_density_method 'not measured'
_exptl_crystal_description plate
_exptl_crystal_F_000 1824
_exptl_crystal_size_max 0.20
_exptl_crystal_size_mid 0.20
_exptl_crystal_size_min 0.12
_refine_diff_density_max 0.602
_refine_diff_density_min -0.502
_refine_ls_extinction_method none
_refine_ls_goodness_of_fit_ref 0.943
_refine_ls_hydrogen_treatment mixed
_refine_ls_matrix_type full
_refine_ls_number_parameters 508
_refine_ls_number_reflns 11681
_refine_ls_number_restraints 0
_refine_ls_restrained_S_all 0.943
_refine_ls_R_factor_all 0.0794
_refine_ls_R_factor_gt 0.0384
_refine_ls_shift/su_max 0.001
_refine_ls_shift/su_mean 0.000
_refine_ls_structure_factor_coef Fsqd
_refine_ls_weighting_details 'calc w=1/[\s^2^(Fo^2^)+(0.0318P)^2^] where P=(Fo^2^+2Fc^2^)/3'
_refine_ls_weighting_scheme calc
_refine_ls_wR_factor_gt 0.0719
_refine_ls_wR_factor_ref 0.0789
_reflns_number_gt 7603
_reflns_number_total 11681
_reflns_threshold_expression I>2\s(I)
_cod_data_source_file is2360.cif
_cod_data_source_block I
_cod_depositor_comments
;
 Removing duplicate rows from the ATOM_TYPE loop.

 Antanas Vaitkus,
 2018-08-07

The following automatic conversions were performed:
'_symmetry_cell_setting' value 'Monoclinic' changed to 'monoclinic'
according to '/home/saulius/struct/CIF-dictionaries/cif_core.dic'
dictionary named 'cif_core.dic' version 2.4.1 from 2010-06-29.

Automatic conversion script
Id: cif_fix_enum 1527 2010-12-29 10:47:43Z saulius 

The following automatic conversions were performed:

'_symmetry_cell_setting' value 'Monoclinic' changed to 'monoclinic'
according to /home/saulius/struct/CIF-dictionaries/cif_core.dic
dictionary named 'cif_core.dic' version 2.4.1 from 2010-06-29.

Automatic conversion script
Id: cif_fix_values 1715 2011-07-08 13:25:40Z adriana 
;
_cod_original_sg_symbol_H-M 'P 21/c'
_cod_database_code 2220256
_cod_database_fobs_code 2220256

loop_
_symmetry_equiv_pos_as_xyz
'x, y, z'
'-x, y+1/2, -z+1/2'
'-x, -y, -z'
'x, -y-1/2, z-1/2'

loop_
_atom_site_type_symbol
_atom_site_label
_atom_site_fract_x
_atom_site_fract_y
_atom_site_fract_z
_atom_site_U_iso_or_equiv
_atom_site_adp_type
_atom_site_calc_flag
_atom_site_refinement_flags
_atom_site_occupancy
Ru Ru1 0.595588(19) 0.361280(6) 0.185146(12) 0.01354(5) Uani d . 1
H H1 0.647(2) 0.3263(6) 0.1126(13) 0.019(6) Uiso d . 1
Fe Fe1 0.27014(3) 0.468086(10) 0.17021(2) 0.01479(8) Uani d . 1
P P1 0.41814(6) 0.377120(18) 0.06951(4) 0.01403(12) Uani d . 1
P P2 0.51433(7) 0.408011(18) 0.31033(4) 0.01519(13) Uani d . 1
O O1 0.80746(18) 0.42485(5) 0.10937(10) 0.0230(4) Uani d . 1
N N1 0.78142(19) 0.33846(6) 0.27188(12) 0.0157(4) Uani d . 1
N N2 0.8112(2) 0.29422(6) 0.28533(12) 0.0178(4) Uani d . 1
N N3 0.4803(2) 0.30479(6) 0.23495(12) 0.0156(4) Uani d . 1
N N4 0.5526(2) 0.26580(6) 0.25653(12) 0.0168(4) Uani d . 1
C C1 0.7193(2) 0.40206(7) 0.13852(15) 0.0162(5) Uani d . 1
C C2 0.3400(2) 0.43298(7) 0.06501(14) 0.0149(5) Uani d . 1
C C3 0.1942(3) 0.45016(7) 0.04071(15) 0.0189(5) Uani d . 1
H H3A 0.1040 0.4319 0.0236 0.023 Uiso calc R 1
C C4 0.1991(3) 0.49724(7) 0.04804(15) 0.0206(5) Uani d . 1
H H4A 0.1127 0.5178 0.0375 0.025 Uiso calc R 1
C C5 0.3462(3) 0.51024(7) 0.07443(15) 0.0184(5) Uani d . 1
H H5A 0.3818 0.5415 0.0852 0.022 Uiso calc R 1
C C6 0.4337(2) 0.47123(7) 0.08458(14) 0.0160(5) Uani d . 1
H H6A 0.5422 0.4703 0.1028 0.019 Uiso calc R 1
C C7 0.3510(2) 0.44297(7) 0.29240(14) 0.0159(5) Uani d . 1
C C8 0.2046(2) 0.42628(7) 0.26797(14) 0.0166(5) Uani d . 1
H H8A 0.1770 0.3942 0.2592 0.020 Uiso calc R 1
C C9 0.1059(3) 0.46316(7) 0.25763(15) 0.0198(5) Uani d . 1
H H9A -0.0026 0.4614 0.2398 0.024 Uiso calc R 1
C C10 0.1886(3) 0.50291(7) 0.27475(15) 0.0193(5) Uani d . 1
H H10A 0.1483 0.5340 0.2713 0.023 Uiso calc R 1
C C11 0.3385(3) 0.49088(7) 0.29740(14) 0.0180(5) Uani d . 1
H H11A 0.4219 0.5121 0.3124 0.022 Uiso calc R 1
C C12 0.2620(2) 0.33857(7) 0.05801(14) 0.0159(5) Uani d . 1
C C13 0.1236(2) 0.34714(7) 0.08908(15) 0.0184(5) Uani d . 1
H H13A 0.1039 0.3757 0.1133 0.022 Uiso calc R 1
C C14 0.0141(3) 0.31475(7) 0.08521(15) 0.0209(5) Uani d . 1
H H14A -0.0796 0.3212 0.1064 0.025 Uiso calc R 1
C C15 0.0417(3) 0.27301(8) 0.05045(16) 0.0236(6) Uani d . 1
H H15A -0.0333 0.2508 0.0473 0.028 Uiso calc R 1
C C16 0.1784(3) 0.26361(7) 0.02030(16) 0.0224(5) Uani d . 1
H H16A 0.1974 0.2348 -0.0030 0.027 Uiso calc R 1
C C17 0.2882(3) 0.29595(7) 0.02387(15) 0.0194(5) Uani d . 1
H H17A 0.3819 0.2891 0.0030 0.023 Uiso calc R 1
C C18 0.4825(2) 0.37586(7) -0.04626(14) 0.0153(5) Uani d . 1
C C19 0.6268(3) 0.36541(7) -0.06363(15) 0.0194(5) Uani d . 1
H H19A 0.6941 0.3552 -0.0156 0.023 Uiso calc R 1
C C20 0.6739(3) 0.36966(7) -0.15022(16) 0.0235(6) Uani d . 1
H H20A 0.7731 0.3626 -0.1609 0.028 Uiso calc R 1
C C21 0.5763(3) 0.38415(7) -0.22115(16) 0.0253(6) Uani d . 1
H H21A 0.6087 0.3873 -0.2803 0.030 Uiso calc R 1
C C22 0.4321(3) 0.39395(8) -0.20531(15) 0.0247(6) Uani d . 1
H H22A 0.3647 0.4034 -0.2540 0.030 Uiso calc R 1
C C23 0.3849(3) 0.39010(7) -0.11906(15) 0.0215(5) Uani d . 1
H H23A 0.2854 0.3972 -0.1090 0.026 Uiso calc R 1
C C24 0.4732(2) 0.37769(7) 0.41384(14) 0.0168(5) Uani d . 1
C C25 0.3670(3) 0.39273(8) 0.46939(15) 0.0220(5) Uani d . 1
H H25A 0.3122 0.4190 0.4534 0.026 Uiso calc R 1
C C26 0.3400(3) 0.36973(8) 0.54809(16) 0.0272(6) Uani d . 1
H H26A 0.2678 0.3806 0.5856 0.033 Uiso calc R 1
C C27 0.4174(3) 0.33129(8) 0.57210(16) 0.0263(6) Uani d . 1
H H27A 0.3982 0.3155 0.6256 0.032 Uiso calc R 1
C C28 0.5235(3) 0.31590(8) 0.51712(16) 0.0242(6) Uani d . 1
H H28A 0.5772 0.2895 0.5330 0.029 Uiso calc R 1
C C29 0.5515(3) 0.33896(7) 0.43905(15) 0.0197(5) Uani d . 1
H H29A 0.6250 0.3283 0.4022 0.024 Uiso calc R 1
C C30 0.6473(2) 0.45032(7) 0.35541(15) 0.0169(5) Uani d . 1
C C31 0.7036(2) 0.48054(7) 0.29513(16) 0.0190(5) Uani d . 1
H H31A 0.6760 0.4777 0.2321 0.023 Uiso calc R 1
C C32 0.7987(3) 0.51464(7) 0.32510(17) 0.0220(5) Uani d . 1
H H32A 0.8343 0.5352 0.2831 0.026 Uiso calc R 1
C C33 0.8414(3) 0.51844(8) 0.41672(17) 0.0267(6) Uani d . 1
H H33A 0.9073 0.5415 0.4377 0.032 Uiso calc R 1
C C34 0.7880(3) 0.48861(8) 0.47795(17) 0.0300(6) Uani d . 1
H H34A 0.8178 0.4912 0.5408 0.036 Uiso calc R 1
C C35 0.6910(3) 0.45492(8) 0.44738(16) 0.0239(5) Uani d . 1
H H35A 0.6540 0.4348 0.4897 0.029 Uiso calc R 1
C C36 0.9347(3) 0.28986(8) 0.34064(15) 0.0210(5) Uani d . 1
H H36A 0.9779 0.2624 0.3608 0.025 Uiso calc R 1
C C37 0.9894(2) 0.33193(8) 0.36373(15) 0.0220(5) Uani d . 1
H H37A 1.0757 0.3391 0.4016 0.026 Uiso calc R 1
C C38 0.8894(2) 0.36109(7) 0.31905(15) 0.0182(5) Uani d . 1
H H38A 0.8966 0.3927 0.3215 0.022 Uiso calc R 1
C C39 0.4607(3) 0.23805(7) 0.29611(15) 0.0203(5) Uani d . 1
H H39A 0.4850 0.2089 0.3175 0.024 Uiso calc R 1
C C40 0.3255(3) 0.25860(7) 0.30071(15) 0.0198(5) Uani d . 1
H H40A 0.2396 0.2470 0.3249 0.024 Uiso calc R 1
C C41 0.3438(2) 0.30025(7) 0.26178(14) 0.0175(5) Uani d . 1
H H41A 0.2692 0.3225 0.2551 0.021 Uiso calc R 1
B B1 0.7149(3) 0.25689(9) 0.2369(2) 0.0198(6) Uani d . 1
H H1B 0.751(2) 0.2240(7) 0.2692(15) 0.024 Uiso d . 1
H H2B 0.729(2) 0.2576(7) 0.1595(15) 0.024 Uiso d . 1
O O1S -0.0065(2) 0.60075(6) 0.27422(15) 0.0531(6) Uani d . 1
C C1S 0.0106(3) 0.63712(8) 0.30926(19) 0.0302(6) Uani d . 1
C C2S 0.1145(4) 0.64454(11) 0.3906(2) 0.0562(9) Uani d . 1
H H2SA 0.1604 0.6161 0.4099 0.084 Uiso calc R 1
H H2SB 0.0602 0.6566 0.4398 0.084 Uiso calc R 1
H H2SC 0.1913 0.6657 0.3759 0.084 Uiso calc R 1
C C3S -0.0704(3) 0.67699(8) 0.2707(2) 0.0395(7) Uani d . 1
H H3SA -0.1237 0.6691 0.2127 0.059 Uiso calc R 1
H H3SB 0.0004 0.7009 0.2611 0.059 Uiso calc R 1
H H3SC -0.1410 0.6872 0.3130 0.059 Uiso calc R 1

loop_
_atom_site_aniso_label
_atom_site_aniso_U_11
_atom_site_aniso_U_22
_atom_site_aniso_U_33
_atom_site_aniso_U_12
_atom_site_aniso_U_13
_atom_site_aniso_U_23
Ru1 0.01350(9) 0.01260(9) 0.01445(9) 0.00019(7) 0.00074(7) 0.00110(8)
Fe1 0.01595(17) 0.01349(16) 0.01497(17) 0.00123(13) 0.00153(13) 0.00056(13)
P1 0.0147(3) 0.0129(3) 0.0144(3) 0.0005(2) 0.0006(2) -0.0003(2)
P2 0.0161(3) 0.0150(3) 0.0145(3) 0.0005(2) 0.0008(2) 0.0004(2)
O1 0.0221(9) 0.0219(9) 0.0253(9) -0.0046(7) 0.0030(7) 0.0032(7)
N1 0.0143(10) 0.0148(9) 0.0181(10) 0.0003(8) 0.0024(8) 0.0014(8)
N2 0.0166(10) 0.0162(10) 0.0208(10) 0.0021(8) 0.0023(8) 0.0034(8)
N3 0.0165(10) 0.0153(9) 0.0148(10) -0.0001(8) -0.0001(8) 0.0017(8)
N4 0.0196(10) 0.0123(9) 0.0185(10) 0.0019(8) 0.0021(8) 0.0010(8)
C1 0.0171(12) 0.0170(12) 0.0142(11) 0.0020(9) -0.0015(9) -0.0004(9)
C2 0.0164(12) 0.0149(11) 0.0133(11) 0.0010(9) -0.0002(9) 0.0009(9)
C3 0.0202(13) 0.0182(12) 0.0176(12) 0.0004(10) -0.0030(10) -0.0005(10)
C4 0.0262(14) 0.0196(12) 0.0161(12) 0.0071(10) 0.0011(10) 0.0039(10)
C5 0.0242(13) 0.0136(11) 0.0175(12) -0.0006(9) 0.0024(10) 0.0016(9)
C6 0.0179(12) 0.0187(12) 0.0119(11) -0.0023(9) 0.0038(9) 0.0009(9)
C7 0.0181(12) 0.0156(11) 0.0144(12) 0.0018(9) 0.0030(9) 0.0024(9)
C8 0.0197(12) 0.0143(11) 0.0162(12) 0.0011(9) 0.0031(9) 0.0008(9)
C9 0.0156(12) 0.0237(13) 0.0207(13) 0.0020(10) 0.0059(10) 0.0015(10)
C10 0.0194(13) 0.0184(12) 0.0206(13) 0.0049(10) 0.0051(10) -0.0003(10)
C11 0.0231(13) 0.0159(12) 0.0149(12) 0.0000(10) 0.0012(10) -0.0014(9)
C12 0.0171(12) 0.0175(12) 0.0127(11) -0.0003(9) -0.0010(9) -0.0008(9)
C13 0.0195(12) 0.0175(11) 0.0182(12) 0.0002(9) 0.0021(10) -0.0011(10)
C14 0.0171(12) 0.0243(13) 0.0216(13) -0.0034(10) 0.0031(10) 0.0016(10)
C15 0.0238(14) 0.0228(13) 0.0236(14) -0.0079(10) -0.0016(11) 0.0015(11)
C16 0.0282(14) 0.0153(12) 0.0236(13) -0.0019(10) 0.0020(11) -0.0028(10)
C17 0.0213(13) 0.0206(12) 0.0165(12) 0.0030(10) 0.0026(10) -0.0004(10)
C18 0.0220(13) 0.0103(10) 0.0140(11) -0.0028(9) 0.0040(9) -0.0008(9)
C19 0.0233(12) 0.0147(11) 0.0200(12) -0.0028(10) 0.0010(10) 0.0015(10)
C20 0.0273(14) 0.0205(13) 0.0239(13) -0.0027(10) 0.0088(11) -0.0031(10)
C21 0.0397(16) 0.0224(13) 0.0151(12) -0.0035(11) 0.0101(11) -0.0035(10)
C22 0.0360(16) 0.0234(13) 0.0146(12) 0.0030(11) 0.0001(11) -0.0002(10)
C23 0.0197(13) 0.0231(13) 0.0215(13) 0.0014(10) 0.0006(10) -0.0020(10)
C24 0.0196(12) 0.0181(11) 0.0126(11) -0.0022(9) 0.0009(9) -0.0022(9)
C25 0.0237(13) 0.0252(13) 0.0173(12) 0.0009(10) 0.0022(10) 0.0025(10)
C26 0.0280(14) 0.0359(15) 0.0184(13) 0.0005(12) 0.0067(11) -0.0008(11)
C27 0.0306(15) 0.0320(14) 0.0165(12) -0.0096(12) 0.0023(11) 0.0043(11)
C28 0.0309(15) 0.0191(12) 0.0218(13) -0.0041(11) -0.0026(11) 0.0048(11)
C29 0.0205(13) 0.0203(12) 0.0182(12) 0.0014(10) 0.0019(10) -0.0016(10)
C30 0.0146(12) 0.0176(12) 0.0185(12) 0.0031(9) 0.0006(9) -0.0046(10)
C31 0.0195(13) 0.0180(12) 0.0192(12) 0.0011(10) -0.0003(10) -0.0022(10)
C32 0.0183(12) 0.0157(12) 0.0323(14) 0.0006(10) 0.0047(11) -0.0011(11)
C33 0.0210(13) 0.0243(13) 0.0345(15) -0.0031(11) 0.0002(11) -0.0122(12)
C34 0.0287(15) 0.0396(15) 0.0208(13) -0.0026(12) -0.0032(11) -0.0094(12)
C35 0.0258(14) 0.0264(13) 0.0196(13) 0.0001(11) 0.0024(11) -0.0023(11)
C36 0.0178(12) 0.0237(13) 0.0213(13) 0.0058(10) 0.0001(10) 0.0063(10)
C37 0.0155(12) 0.0305(14) 0.0192(12) 0.0011(10) -0.0034(10) 0.0007(11)
C38 0.0178(12) 0.0172(11) 0.0197(12) -0.0010(10) 0.0027(9) -0.0006(10)
C39 0.0233(13) 0.0142(11) 0.0232(13) -0.0028(10) 0.0007(10) 0.0015(10)
C40 0.0193(13) 0.0210(12) 0.0191(12) -0.0044(10) 0.0026(10) 0.0004(10)
C41 0.0166(12) 0.0177(12) 0.0179(12) -0.0003(9) 0.0002(9) 0.0008(10)
B1 0.0185(14) 0.0138(13) 0.0273(16) 0.0021(11) 0.0036(12) 0.0004(12)
O1S 0.0455(14) 0.0234(11) 0.0910(18) -0.0002(9) 0.0086(12) -0.0025(11)
C1S 0.0219(13) 0.0239(14) 0.0468(17) 0.0003(11) 0.0154(12) 0.0070(13)
C2S 0.058(2) 0.063(2) 0.046(2) 0.0098(18) -0.0029(17) 0.0101(17)
C3S 0.0322(17) 0.0273(15) 0.059(2) 0.0012(12) 0.0009(15) 0.0055(14)

loop_
_atom_type_symbol
_atom_type_description
_atom_type_scat_dispersion_real
_atom_type_scat_dispersion_imag
_atom_type_scat_source
C C 0.0033 0.0016 'International Tables Vol C Tables 4.2.6.8 and 6.1.1.4'
H H 0.0000 0.0000 'International Tables Vol C Tables 4.2.6.8 and 6.1.1.4'
N N 0.0061 0.0033 'International Tables Vol C Tables 4.2.6.8 and 6.1.1.4'
O O 0.0106 0.0060 'International Tables Vol C Tables 4.2.6.8 and 6.1.1.4'
P P 0.1023 0.0942 'International Tables Vol C Tables 4.2.6.8 and 6.1.1.4'
Fe Fe 0.3463 0.8444 'International Tables Vol C Tables 4.2.6.8 and 6.1.1.4'
Ru Ru -1.2594 0.8363 'International Tables Vol C Tables 4.2.6.8 and 6.1.1.4'
B B 0.0013 0.0007 'International Tables Vol C Tables 4.2.6.8 and 6.1.1.4'

loop_
_geom_angle_atom_site_label_1
_geom_angle_atom_site_label_2
_geom_angle_atom_site_label_3
_geom_angle
_geom_angle_publ_flag
H1 Ru1 C1 87.9(7) n
H1 Ru1 N1 86.2(7) n
C1 Ru1 N1 87.83(8) n
H1 Ru1 N3 83.7(7) n
C1 Ru1 N3 169.69(8) n
N1 Ru1 N3 85.67(7) n
H1 Ru1 P1 82.0(7) n
C1 Ru1 P1 89.75(7) n
N1 Ru1 P1 168.07(5) n
N3 Ru1 P1 94.98(5) n
H1 Ru1 P2 173.2(7) n
C1 Ru1 P2 97.60(7) n
N1 Ru1 P2 90.00(5) n
N3 Ru1 P2 90.39(5) n
P1 Ru1 P2 101.90(2) n
C2 Fe1 C6 41.71(8) ?
C2 Fe1 C8 110.71(9) ?
C6 Fe1 C8 137.83(9) ?
C2 Fe1 C7 112.17(8) ?
C6 Fe1 C7 109.97(9) ?
C8 Fe1 C7 41.29(8) ?
C2 Fe1 C11 142.11(9) ?
C6 Fe1 C11 112.02(9) ?
C8 Fe1 C11 68.75(9) ?
C7 Fe1 C11 41.32(8) ?
C2 Fe1 C10 177.15(9) ?
C6 Fe1 C10 140.60(9) ?
C8 Fe1 C10 68.57(9) ?
C7 Fe1 C10 69.25(9) ?
C11 Fe1 C10 40.52(9) ?
C2 Fe1 C3 41.30(8) ?
C6 Fe1 C3 68.74(9) ?
C8 Fe1 C3 113.94(9) ?
C7 Fe1 C3 143.10(9) ?
C11 Fe1 C3 175.43(8) ?
C10 Fe1 C3 136.17(9) ?
C2 Fe1 C9 137.30(9) ?
C6 Fe1 C9 178.48(9) ?
C8 Fe1 C9 40.69(8) ?
C7 Fe1 C9 69.08(9) ?
C11 Fe1 C9 68.13(9) ?
C10 Fe1 C9 40.43(9) ?
C3 Fe1 C9 111.24(9) ?
C2 Fe1 C5 69.29(9) ?
C6 Fe1 C5 40.48(8) ?
C8 Fe1 C5 177.30(9) ?
C7 Fe1 C5 136.06(9) ?
C11 Fe1 C5 109.49(9) ?
C10 Fe1 C5 111.57(9) ?
C3 Fe1 C5 67.95(9) ?
C9 Fe1 C5 141.02(9) ?
C2 Fe1 C4 68.99(9) ?
C6 Fe1 C4 68.04(9) ?
C8 Fe1 C4 142.53(9) ?
C7 Fe1 C4 175.85(9) ?
C11 Fe1 C4 135.46(9) ?
C10 Fe1 C4 109.79(9) ?
C3 Fe1 C4 40.22(8) ?
C9 Fe1 C4 112.99(9) ?
C5 Fe1 C4 40.14(9) ?
C2 P1 C12 106.41(10) ?
C2 P1 C18 97.80(10) ?
C12 P1 C18 101.58(10) ?
C2 P1 Ru1 117.68(7) ?
C12 P1 Ru1 115.45(7) ?
C18 P1 Ru1 115.41(8) ?
C7 P2 C30 99.13(10) ?
C7 P2 C24 100.87(10) ?
C30 P2 C24 102.09(10) ?
C7 P2 Ru1 120.30(7) ?
C30 P2 Ru1 115.76(8) ?
C24 P2 Ru1 115.69(7) ?
C38 N1 N2 106.74(17) ?
C38 N1 Ru1 130.98(15) ?
N2 N1 Ru1 122.24(13) ?
C36 N2 N1 109.25(18) ?
C36 N2 B1 128.41(19) ?
N1 N2 B1 122.27(18) ?
C41 N3 N4 106.40(17) ?
C41 N3 Ru1 131.99(14) ?
N4 N3 Ru1 121.08(14) ?
C39 N4 N3 109.17(18) ?
C39 N4 B1 127.43(19) ?
N3 N4 B1 123.40(18) ?
O1 C1 Ru1 173.74(19) ?
C3 C2 C6 106.32(18) ?
C3 C2 P1 133.40(17) ?
C6 C2 P1 120.21(16) ?
C3 C2 Fe1 70.55(12) ?
C6 C2 Fe1 69.40(12) ?
P1 C2 Fe1 126.63(11) ?
C4 C3 C2 108.4(2) ?
C4 C3 Fe1 70.23(12) ?
C2 C3 Fe1 68.15(12) ?
C4 C3 H3A 125.8 ?
C2 C3 H3A 125.8 ?
Fe1 C3 H3A 125.8 ?
C5 C4 C3 108.6(2) ?
C5 C4 Fe1 69.74(13) ?
C3 C4 Fe1 69.56(12) ?
C5 C4 H4A 125.7 ?
C3 C4 H4A 125.7 ?
Fe1 C4 H4A 125.7 ?
C6 C5 C4 108.09(19) ?
C6 C5 Fe1 68.66(12) ?
C4 C5 Fe1 70.11(13) ?
C6 C5 H5A 125.9 ?
C4 C5 H5A 125.9 ?
Fe1 C5 H5A 125.9 ?
C5 C6 C2 108.60(19) ?
C5 C6 Fe1 70.87(13) ?
C2 C6 Fe1 68.88(12) ?
C5 C6 H6A 125.7 ?
C2 C6 H6A 125.7 ?
Fe1 C6 H6A 125.7 ?
C8 C7 C11 106.53(19) ?
C8 C7 P2 124.19(16) ?
C11 C7 P2 129.28(17) ?
C8 C7 Fe1 69.30(12) ?
C11 C7 Fe1 69.75(12) ?
P2 C7 Fe1 124.98(12) ?
C9 C8 C7 108.49(19) ?
C9 C8 Fe1 70.30(12) ?
C7 C8 Fe1 69.41(12) ?
C9 C8 H8A 125.8 ?
C7 C8 H8A 125.8 ?
Fe1 C8 H8A 125.8 ?
C10 C9 C8 108.3(2) ?
C10 C9 Fe1 69.69(13) ?
C8 C9 Fe1 69.01(13) ?
C10 C9 H9A 125.8 ?
C8 C9 H9A 125.8 ?
Fe1 C9 H9A 125.8 ?
C9 C10 C11 108.11(19) ?
C9 C10 Fe1 69.88(13) ?
C11 C10 Fe1 69.66(12) ?
C9 C10 H10A 125.9 ?
C11 C10 H10A 125.9 ?
Fe1 C10 H10A 125.9 ?
C10 C11 C7 108.5(2) ?
C10 C11 Fe1 69.82(13) ?
C7 C11 Fe1 68.93(12) ?
C10 C11 H11A 125.7 ?
C7 C11 H11A 125.7 ?
Fe1 C11 H11A 125.7 ?
C13 C12 C17 118.0(2) ?
C13 C12 P1 124.40(16) ?
C17 C12 P1 117.27(17) ?
C14 C13 C12 121.2(2) ?
C14 C13 H13A 119.4 ?
C12 C13 H13A 119.4 ?
C15 C14 C13 119.9(2) ?
C15 C14 H14A 120.0 ?
C13 C14 H14A 120.0 ?
C16 C15 C14 119.9(2) ?
C16 C15 H15A 120.0 ?
C14 C15 H15A 120.0 ?
C15 C16 C17 120.4(2) ?
C15 C16 H16A 119.8 ?
C17 C16 H16A 119.8 ?
C16 C17 C12 120.6(2) ?
C16 C17 H17A 119.7 ?
C12 C17 H17A 119.7 ?
C19 C18 C23 118.1(2) ?
C19 C18 P1 123.14(17) ?
C23 C18 P1 118.44(17) ?
C20 C19 C18 121.0(2) ?
C20 C19 H19A 119.5 ?
C18 C19 H19A 119.5 ?
C21 C20 C19 120.1(2) ?
C21 C20 H20A 119.9 ?
C19 C20 H20A 119.9 ?
C22 C21 C20 119.6(2) ?
C22 C21 H21A 120.2 ?
C20 C21 H21A 120.2 ?
C21 C22 C23 120.5(2) ?
C21 C22 H22A 119.8 ?
C23 C22 H22A 119.8 ?
C22 C23 C18 120.6(2) ?
C22 C23 H23A 119.7 ?
C18 C23 H23A 119.7 ?
C25 C24 C29 118.3(2) ?
C25 C24 P2 121.78(17) ?
C29 C24 P2 119.95(17) ?
C24 C25 C26 120.7(2) ?
C24 C25 H25A 119.7 ?
C26 C25 H25A 119.7 ?
C27 C26 C25 120.6(2) ?
C27 C26 H26A 119.7 ?
C25 C26 H26A 119.7 ?
C26 C27 C28 119.2(2) ?
C26 C27 H27A 120.4 ?
C28 C27 H27A 120.4 ?
C29 C28 C27 120.3(2) ?
C29 C28 H28A 119.9 ?
C27 C28 H28A 119.9 ?
C28 C29 C24 120.9(2) ?
C28 C29 H29A 119.5 ?
C24 C29 H29A 119.5 ?
C35 C30 C31 118.0(2) ?
C35 C30 P2 123.33(18) ?
C31 C30 P2 118.62(17) ?
C32 C31 C30 121.6(2) ?
C32 C31 H31A 119.2 ?
C30 C31 H31A 119.2 ?
C33 C32 C31 119.4(2) ?
C33 C32 H32A 120.3 ?
C31 C32 H32A 120.3 ?
C32 C33 C34 120.1(2) ?
C32 C33 H33A 119.9 ?
C34 C33 H33A 119.9 ?
C33 C34 C35 120.0(2) ?
C33 C34 H34A 120.0 ?
C35 C34 H34A 120.0 ?
C34 C35 C30 120.8(2) ?
C34 C35 H35A 119.6 ?
C30 C35 H35A 119.6 ?
N2 C36 C37 109.1(2) ?
N2 C36 H36A 125.5 ?
C37 C36 H36A 125.5 ?
C36 C37 C38 104.4(2) ?
C36 C37 H37A 127.8 ?
C38 C37 H37A 127.8 ?
N1 C38 C37 110.6(2) ?
N1 C38 H38A 124.7 ?
C37 C38 H38A 124.7 ?
N4 C39 C40 109.3(2) ?
N4 C39 H39A 125.4 ?
C40 C39 H39A 125.4 ?
C39 C40 C41 104.2(2) ?
C39 C40 H40A 127.9 ?
C41 C40 H40A 127.9 ?
N3 C41 C40 111.0(2) ?
N3 C41 H41A 124.5 ?
C40 C41 H41A 124.5 ?
H1B B1 H2B 112.4(15) ?
H1B B1 N4 108.6(11) ?
H2B B1 N4 111.2(11) ?
H1B B1 N2 107.4(11) ?
H2B B1 N2 109.8(11) ?
N4 B1 N2 107.27(18) ?
O1S C1S C2S 122.2(3) ?
O1S C1S C3S 121.0(3) ?
C2S C1S C3S 116.8(2) ?
C1S C2S H2SA 109.5 ?
C1S C2S H2SB 109.5 ?
H2SA C2S H2SB 109.5 ?
C1S C2S H2SC 109.5 ?
H2SA C2S H2SC 109.5 ?
H2SB C2S H2SC 109.5 ?
C1S C3S H3SA 109.5 ?
C1S C3S H3SB 109.5 ?
H3SA C3S H3SB 109.5 ?
C1S C3S H3SC 109.5 ?
H3SA C3S H3SC 109.5 ?
H3SB C3S H3SC 109.5 ?

loop_
_geom_bond_atom_site_label_1
_geom_bond_atom_site_label_2
_geom_bond_distance
_geom_bond_publ_flag
Ru1 H1 1.60(2) y
Ru1 C1 1.832(2) y
Ru1 N1 2.1469(17) y
Ru1 N3 2.1514(18) y
Ru1 P1 2.3025(6) y
Ru1 P2 2.4813(6) y
Fe1 C2 2.023(2) ?
Fe1 C6 2.030(2) ?
Fe1 C8 2.038(2) ?
Fe1 C7 2.040(2) ?
Fe1 C11 2.051(2) ?
Fe1 C10 2.053(2) ?
Fe1 C3 2.055(2) ?
Fe1 C9 2.055(2) ?
Fe1 C5 2.059(2) ?
Fe1 C4 2.064(2) ?
P1 C2 1.818(2) ?
P1 C12 1.825(2) ?
P1 C18 1.854(2) ?
P2 C7 1.817(2) ?
P2 C30 1.838(2) ?
P2 C24 1.845(2) ?
O1 C1 1.161(3) n
N1 C38 1.341(3) ?
N1 N2 1.365(2) n
N2 C36 1.340(3) ?
N2 B1 1.558(3) n
N3 C41 1.338(3) ?
N3 N4 1.365(2) n
N4 C39 1.345(3) ?
N4 B1 1.547(3) n
C2 C3 1.438(3) ?
C2 C6 1.443(3) ?
C3 C4 1.416(3) ?
C3 H3A 1.0000 ?
C4 C5 1.415(3) ?
C4 H4A 1.0000 ?
C5 C6 1.415(3) ?
C5 H5A 1.0000 ?
C6 H6A 1.0000 ?
C7 C8 1.438(3) ?
C7 C11 1.443(3) ?
C8 C9 1.423(3) ?
C8 H8A 1.0000 ?
C9 C10 1.420(3) ?
C9 H9A 1.0000 ?
C10 C11 1.421(3) ?
C10 H10A 1.0000 ?
C11 H11A 1.0000 ?
C12 C13 1.396(3) ?
C12 C17 1.401(3) ?
C13 C14 1.386(3) ?
C13 H13A 0.9500 ?
C14 C15 1.383(3) ?
C14 H14A 0.9500 ?
C15 C16 1.380(3) ?
C15 H15A 0.9500 ?
C16 C17 1.388(3) ?
C16 H16A 0.9500 ?
C17 H17A 0.9500 ?
C18 C19 1.390(3) ?
C18 C23 1.405(3) ?
C19 C20 1.389(3) ?
C19 H19A 0.9500 ?
C20 C21 1.387(3) ?
C20 H20A 0.9500 ?
C21 C22 1.380(3) ?
C21 H21A 0.9500 ?
C22 C23 1.383(3) ?
C22 H22A 0.9500 ?
C23 H23A 0.9500 ?
C24 C25 1.391(3) ?
C24 C29 1.396(3) ?
C25 C26 1.392(3) ?
C25 H25A 0.9500 ?
C26 C27 1.381(3) ?
C26 H26A 0.9500 ?
C27 C28 1.389(3) ?
C27 H27A 0.9500 ?
C28 C29 1.387(3) ?
C28 H28A 0.9500 ?
C29 H29A 0.9500 ?
C30 C35 1.393(3) ?
C30 C31 1.396(3) ?
C31 C32 1.388(3) ?
C31 H31A 0.9500 ?
C32 C33 1.384(3) ?
C32 H32A 0.9500 ?
C33 C34 1.388(3) ?
C33 H33A 0.9500 ?
C34 C35 1.391(3) ?
C34 H34A 0.9500 ?
C35 H35A 0.9500 ?
C36 C37 1.388(3) ?
C36 H36A 0.9500 ?
C37 C38 1.388(3) ?
C37 H37A 0.9500 ?
C38 H38A 0.9500 ?
C39 C40 1.379(3) ?
C39 H39A 0.9500 ?
C40 C41 1.391(3) ?
C40 H40A 0.9500 ?
C41 H41A 0.9500 ?
B1 H1B 1.13(2) ?
B1 H2B 1.16(2) ?
O1S C1S 1.212(3) ?
C1S C2S 1.485(4) ?
C1S C3S 1.492(3) ?
C2S H2SA 0.9800 ?
C2S H2SB 0.9800 ?
C2S H2SC 0.9800 ?
C3S H3SA 0.9800 ?
C3S H3SB 0.9800 ?
C3S H3SC 0.9800 ?

loop_
_geom_hbond_atom_site_label_D
_geom_hbond_atom_site_label_H
_geom_hbond_atom_site_label_A
_geom_hbond_site_symmetry_A
_geom_hbond_distance_DH
_geom_hbond_distance_HA
_geom_hbond_distance_DA
_geom_hbond_angle_DHA
_geom_hbond_publ_flag
C10 H10A O1S . 1.00 2.45 3.426(3) 166 yes
C32 H32A O1S 1_655 0.95 2.45 3.251(3) 142 yes
